data_7038411
loop_
_publ_author_name
'Mao, Chen-Yu'
'Liao, Wei-Qiang'
'Wang, Zhong-Xia'
'Li, Peng-Fei'
'Lv, Xing-Hui'
'Ye, Heng-Yun'
'Zhang, Yi'

_publ_section_title
;
 Structural characterization, phase transition and switchable dielectric
 behaviors in a new zigzag chain organic-inorganic hybrid compound:
 [C3H7NH3]2SbI5.
;
_journal_issue 12
_journal_name_full 'Dalton transactions (Cambridge, England : 2003)'
_journal_page_first 5229
_journal_page_last 5233
_journal_paper_doi 10.1039/c5dt04939c
_journal_volume 45
_journal_year 2016
_chemical_formula_moiety 'I4 Sb, 2(C3 H10 N), I'
_chemical_formula_sum 'C6 H20 I5 N2 Sb'
_chemical_formula_weight 876.50
_space_group_crystal_system orthorhombic
_space_group_IT_number 61
_space_group_name_Hall '-P 2ac 2ab'
_space_group_name_H-M_alt 'P b c a'
_symmetry_space_group_name_Hall '-P 2ac 2ab'
_symmetry_space_group_name_H-M 'P b c a'
_atom_sites_solution_hydrogens geom
_audit_block_doi 10.5517/cc1kbymg
_audit_creation_method SHELXL-2014/7
_audit_update_record
;
2016-01-22 deposited with the CCDC.
2016-02-15 downloaded from the CCDC.
;
_cell_angle_alpha 90
_cell_angle_beta 90
_cell_angle_gamma 90
_cell_formula_units_Z 8
_cell_length_a 15.645(11)
_cell_length_b 8.386(5)
_cell_length_c 29.60(2)
_cell_measurement_reflns_used 3407
_cell_measurement_temperature 203(2)
_cell_measurement_theta_max 24.999
_cell_measurement_theta_min 2.604
_cell_volume 3883(4)
_computing_cell_refinement 'CrystalClear (Rigaku, 2005)'
_computing_data_collection 'CrystalClear (Rigaku, 2005)'
_computing_data_reduction 'CrystalClear (Rigaku, 2005)'
_computing_molecular_graphics 'DIAMOND (Brandenburg & Putz, 2005)'
_computing_publication_material 'PRPKAPPA (Ferguson, 1999)'
_computing_structure_refinement 'SHELXL-2014/7 (Sheldrick, 2014)'
_computing_structure_solution 'SHELXL-2014/7 (Sheldrick, 2014)'
_diffrn_ambient_temperature 203(2)
_diffrn_measured_fraction_theta_full 0.996
_diffrn_measured_fraction_theta_max 0.996
_diffrn_measurement_device_type 'Rigaku SCXmini diffractometer'
_diffrn_measurement_method '\w scans'
_diffrn_radiation_type MoK\a
_diffrn_radiation_wavelength 0.71073
_diffrn_reflns_av_R_equivalents 0.0748
_diffrn_reflns_av_unetI/netI 0.0419
_diffrn_reflns_Laue_measured_fraction_full 0.996
_diffrn_reflns_Laue_measured_fraction_max 0.996
_diffrn_reflns_limit_h_max 18
_diffrn_reflns_limit_h_min -18
_diffrn_reflns_limit_k_max 9
_diffrn_reflns_limit_k_min -9
_diffrn_reflns_limit_l_max 35
_diffrn_reflns_limit_l_min -35
_diffrn_reflns_number 29348
_diffrn_reflns_point_group_measured_fraction_full 0.996
_diffrn_reflns_point_group_measured_fraction_max 0.996
_diffrn_reflns_theta_full 24.999
_diffrn_reflns_theta_max 24.999
_diffrn_reflns_theta_min 2.604
_exptl_absorpt_coefficient_mu 9.349
_exptl_absorpt_correction_T_max 1.0000
_exptl_absorpt_correction_T_min 0.7503
_exptl_absorpt_correction_type multi-scan
_exptl_absorpt_process_details 'CrystalClear (Rigaku, 2005)'
_exptl_crystal_colour red
_exptl_crystal_density_diffrn 2.998
_exptl_crystal_description block
_exptl_crystal_F_000 3088
_exptl_crystal_size_max 0.34
_exptl_crystal_size_mid 0.30
_exptl_crystal_size_min 0.26
_refine_diff_density_max 1.356
_refine_diff_density_min -1.343
_refine_diff_density_rms 0.312
_refine_ls_extinction_method none
_refine_ls_goodness_of_fit_ref 1.106
_refine_ls_hydrogen_treatment constr
_refine_ls_matrix_type full
_refine_ls_number_parameters 131
_refine_ls_number_reflns 3392
_refine_ls_number_restraints 56
_refine_ls_restrained_S_all 1.097
_refine_ls_R_factor_all 0.0997
_refine_ls_R_factor_gt 0.0890
_refine_ls_shift/su_max 0.005
_refine_ls_shift/su_mean 0.001
_refine_ls_structure_factor_coef Fsqd
_refine_ls_weighting_details 'w=1/[\s^2^(Fo^2^)+(0.0524P)^2^+335.7228P] where P=(Fo^2^+2Fc^2^)/3'
_refine_ls_weighting_scheme calc
_refine_ls_wR_factor_gt 0.1959
_refine_ls_wR_factor_ref 0.2025
_reflns_Friedel_coverage 0.000
_reflns_number_gt 3066
_reflns_number_total 3407
_reflns_threshold_expression 'I > 2\s(I)'
_cod_data_source_file c5dt04939c2.cif
_cod_data_source_block 2
_cod_depositor_comments
;
The following automatic conversions were performed:

'_exptl_absorpt_correction_type' value 'Multi-scan' changed to
'multi-scan' according to
/usr/data/users/saulius/crontab/automatic-downloads/rss-feeds/RSC/lib/dictionaries/cif_core.dic
dictionary named 'cif_core.dic' version 2.4.2 from 2011-04-26.

Automatic conversion script
Id: cif_fix_values 4268 2015-11-12 08:31:59Z antanas 

 Adding full bibliography for 7038410--7038411.cif.
;
_cod_original_cell_volume 3884(4)
_cod_database_code 7038411
_shelx_shelxl_version_number 2014/7
_shelx_space_group_comment
;
The symmetry employed for this shelxl refinement is uniquely defined
by the following loop, which should always be used as a source of
symmetry information in preference to the above space-group names.
They are only intended as comments.
;

loop_
_space_group_symop_operation_xyz
'x, y, z'
'-x+1/2, -y, z+1/2'
'-x, y+1/2, -z+1/2'
'x+1/2, -y+1/2, -z'
'-x, -y, -z'
'x-1/2, y, -z-1/2'
'x, -y-1/2, z-1/2'
'-x-1/2, y-1/2, z'

loop_
_atom_site_label
_atom_site_type_symbol
_atom_site_fract_x
_atom_site_fract_y
_atom_site_fract_z
_atom_site_U_iso_or_equiv
_atom_site_adp_type
_atom_site_occupancy
_atom_site_site_symmetry_order
_atom_site_calc_flag
_atom_site_refinement_flags_posn
_atom_site_refinement_flags_adp
C6 C 0.769(2) 0.340(5) 0.1853(9) 0.076(10) Uani 1 1 d . U
H6A H 0.7657 0.4380 0.1686 0.115 Uiso 1 1 calc R U
H6B H 0.7118 0.3045 0.1924 0.115 Uiso 1 1 calc R U
H6C H 0.7970 0.2604 0.1674 0.115 Uiso 1 1 calc R U
C3 C 0.7683(17) 0.250(4) 0.5659(8) 0.058(8) Uani 1 1 d . U
H3A H 0.7142 0.2042 0.5578 0.086 Uiso 1 1 calc R U
H3B H 0.7596 0.3334 0.5877 0.086 Uiso 1 1 calc R U
H3C H 0.8045 0.1693 0.5786 0.086 Uiso 1 1 calc R U
C5 C 0.8188(16) 0.367(3) 0.2293(9) 0.050(6) Uani 1 1 d . U
H5A H 0.8730 0.4179 0.2226 0.060 Uiso 1 1 calc R U
H5B H 0.7866 0.4369 0.2492 0.060 Uiso 1 1 calc R U
C2 C 0.8095(14) 0.317(3) 0.5251(7) 0.033(5) Uani 1 1 d . U
H2A H 0.7681 0.3833 0.5094 0.039 Uiso 1 1 calc R U
H2B H 0.8560 0.3860 0.5346 0.039 Uiso 1 1 calc R U
C1 C 0.8425(16) 0.201(3) 0.4938(8) 0.041(5) Uani 1 1 d . U
H1A H 0.8787 0.1277 0.5104 0.049 Uiso 1 1 calc R U
H1B H 0.7948 0.1405 0.4818 0.049 Uiso 1 1 calc R U
C4 C 0.8340(15) 0.211(3) 0.2522(8) 0.040(5) Uani 1 1 d . U
H4A H 0.8658 0.1401 0.2325 0.048 Uiso 1 1 calc R U
H4B H 0.7801 0.1607 0.2598 0.048 Uiso 1 1 calc R U
N2 N 0.8851(16) 0.246(3) 0.2948(7) 0.061(7) Uani 1 1 d . U
H2C H 0.8626 0.3303 0.3088 0.092 Uiso 1 1 calc R U
H2D H 0.9391 0.2672 0.2874 0.092 Uiso 1 1 calc R U
H2E H 0.8834 0.1620 0.3130 0.092 Uiso 1 1 calc R U
N1 N 0.8917(10) 0.265(2) 0.4557(6) 0.030(4) Uani 1 1 d . U
H1C H 0.8566 0.2842 0.4327 0.045 Uiso 1 1 calc R U
H1D H 0.9309 0.1939 0.4473 0.045 Uiso 1 1 calc R U
H1E H 0.9173 0.3549 0.4640 0.045 Uiso 1 1 calc R U
Sb1 Sb 0.58595(8) 0.25165(15) 0.37503(5) 0.0226(3) Uani 1 1 d . U
I1 I 0.75529(9) 0.49498(16) 0.37353(5) 0.0305(4) Uani 1 1 d . .
I4 I 0.46407(9) 0.00346(16) 0.36953(5) 0.0334(4) Uani 1 1 d . U
I2 I 0.58516(10) 0.2836(2) 0.27423(5) 0.0371(4) Uani 1 1 d . U
I5 I 0.47272(9) 0.51940(16) 0.38046(5) 0.0312(4) Uani 1 1 d . U
I3 I 0.58342(9) 0.22859(18) 0.47585(5) 0.0327(4) Uani 1 1 d . U

loop_
_atom_site_aniso_label
_atom_site_aniso_U_11
_atom_site_aniso_U_22
_atom_site_aniso_U_33
_atom_site_aniso_U_23
_atom_site_aniso_U_13
_atom_site_aniso_U_12
C6 0.057(19) 0.13(3) 0.045(14) 0.004(15) 0.009(11) 0.022(19)
C3 0.033(15) 0.10(2) 0.037(12) 0.011(13) 0.018(10) -0.001(14)
C5 0.035(13) 0.048(12) 0.067(14) -0.005(10) 0.003(11) 0.003(11)
C2 0.030(11) 0.041(12) 0.027(10) 0.001(8) 0.010(8) 0.000(10)
C1 0.040(13) 0.049(13) 0.034(11) 0.009(9) 0.013(9) 0.017(11)
C4 0.028(12) 0.049(12) 0.045(12) -0.009(9) 0.001(9) -0.019(10)
N2 0.075(17) 0.077(17) 0.032(11) -0.002(10) -0.003(10) -0.022(13)
N1 0.013(8) 0.045(11) 0.032(9) -0.005(8) 0.003(7) -0.002(7)
Sb1 0.0203(7) 0.0200(7) 0.0276(7) -0.0003(5) -0.0003(6) -0.0006(5)
I1 0.0272(7) 0.0263(8) 0.0379(8) 0.0006(6) -0.0021(6) -0.0068(5)
I4 0.0285(7) 0.0251(7) 0.0465(8) -0.0038(6) -0.0007(6) -0.0066(6)
I2 0.0364(9) 0.0510(9) 0.0238(7) -0.0027(6) 0.0015(6) -0.0032(7)
I5 0.0267(7) 0.0241(7) 0.0426(8) -0.0016(6) -0.0035(6) 0.0056(6)
I3 0.0250(7) 0.0469(9) 0.0262(7) 0.0007(6) 0.0005(6) 0.0007(7)

loop_
_atom_type_symbol
_atom_type_description
_atom_type_scat_dispersion_real
_atom_type_scat_dispersion_imag
_atom_type_scat_source
C C 0.0033 0.0016 'International Tables Vol C Tables 4.2.6.8 and 6.1.1.4'
H H 0.0000 0.0000 'International Tables Vol C Tables 4.2.6.8 and 6.1.1.4'
N N 0.0061 0.0033 'International Tables Vol C Tables 4.2.6.8 and 6.1.1.4'
Sb Sb -0.5866 1.5461 'International Tables Vol C Tables 4.2.6.8 and 6.1.1.4'
I I -0.4742 1.8119 'International Tables Vol C Tables 4.2.6.8 and 6.1.1.4'

loop_
_geom_angle_atom_site_label_1
_geom_angle_atom_site_label_2
_geom_angle_atom_site_label_3
_geom_angle
C4 C5 C6 110(2)
C1 C2 C3 115(2)
N1 C1 C2 116(2)
C5 C4 N2 107(2)
I4 Sb1 I5 99.39(8)
I4 Sb1 I3 90.05(6)
I5 Sb1 I3 89.23(5)
I4 Sb1 I2 90.32(6)
I5 Sb1 I2 89.04(6)
I3 Sb1 I2 178.26(7)

loop_
_geom_bond_atom_site_label_1
_geom_bond_atom_site_label_2
_geom_bond_distance
C6 C5 1.54(4)
C3 C2 1.48(3)
C5 C4 1.49(3)
C2 C1 1.44(3)
C1 N1 1.47(3)
C4 N2 1.52(3)
Sb1 I4 2.827(2)
Sb1 I5 2.865(2)
Sb1 I3 2.991(3)
Sb1 I2 2.996(3)

loop_
_geom_hbond_atom_site_label_D
_geom_hbond_atom_site_label_H
_geom_hbond_atom_site_label_A
_geom_hbond_distance_DH
_geom_hbond_distance_HA
_geom_hbond_distance_DA
_geom_hbond_angle_DHA
_geom_hbond_site_symmetry_A
N2 H2C I1 0.89 2.90 3.73(3) 156.2 .
N2 H2D I2 0.89 2.93 3.75(3) 154.6 6_656
N2 H2E I1 0.89 3.14 3.83(2) 136.1 8_755
N2 H2E I5 0.89 3.24 3.87(2) 130.3 8_755
N1 H1C I1 0.89 2.95 3.767(18) 153.5 .
N1 H1D I5 0.89 2.89 3.701(17) 152.9 8_755
N1 H1E I3 0.89 3.15 3.954(18) 150.8 8_765
